data_4004058
loop_
_publ_author_name
'Liu, Kefeng'
'Liu, Jian'
'Liu, Qian'
'Wang, Qiqi'
'Yu, Fang'
'Liu, Xiao-Cun'
'Xia, Sheng-Qing'

_publ_section_title
;
 Phase Transitions, Structure Evolution, and Thermoelectric Properties
 Based on A2MnSb2 (A = Ca, Yb)
;
_journal_issue 24
_journal_name_full 'Chemistry of Materials'
_journal_page_first 9732
_journal_page_last 9740
_journal_paper_doi 10.1021/acs.chemmater.1c03527
_journal_volume 33
_journal_year 2021
_chemical_formula_sum 'Ag0.58 Ca2 Mn0.71 Sb2'
_chemical_formula_weight 425.23
_space_group_crystal_system hexagonal
_space_group_IT_number 186
_space_group_name_Hall 'P 6c -2c'
_space_group_name_H-M_alt 'P 63 m c'
_audit_creation_method SHELXL-2018/3
_cell_angle_alpha 90
_cell_angle_beta 90
_cell_angle_gamma 120
_cell_formula_units_Z 1
_cell_length_a 4.6848(6)
_cell_length_b 4.6848(6)
_cell_length_c 7.7443(18)
_cell_measurement_reflns_used 649
_cell_measurement_temperature 296(2)
_cell_measurement_theta_max 27.33
_cell_measurement_theta_min 5.02
_cell_volume 147.20(4)
_computing_cell_refinement 'Bruker SMART'
_computing_data_collection 'Bruker SMART'
_computing_data_reduction 'Bruker SAINT'
_computing_molecular_graphics 'Bruker SHELXTL'
_computing_publication_material 'Bruker SHELXTL'
_computing_structure_refinement 'SHELXL-2018/3 (Sheldrick, 2018)'
_computing_structure_solution 'Bruker SHELXTL'
_diffrn_ambient_temperature 296(2)
_diffrn_measured_fraction_theta_full 1.000
_diffrn_measured_fraction_theta_max 1.000
_diffrn_measurement_device_type 'CCD area detector'
_diffrn_measurement_method 'phi and omega scans'
_diffrn_radiation_type MoK\a
_diffrn_radiation_wavelength 0.71073
_diffrn_reflns_av_R_equivalents 0.0165
_diffrn_reflns_av_unetI/netI 0.0127
_diffrn_reflns_Laue_measured_fraction_full 1.000
_diffrn_reflns_Laue_measured_fraction_max 1.000
_diffrn_reflns_limit_h_max 6
_diffrn_reflns_limit_h_min -4
_diffrn_reflns_limit_k_max 6
_diffrn_reflns_limit_k_min -6
_diffrn_reflns_limit_l_max 10
_diffrn_reflns_limit_l_min -9
_diffrn_reflns_number 779
_diffrn_reflns_point_group_measured_fraction_full 1.000
_diffrn_reflns_point_group_measured_fraction_max 0.994
_diffrn_reflns_theta_full 25.242
_diffrn_reflns_theta_max 27.327
_diffrn_reflns_theta_min 5.025
_exptl_absorpt_coefficient_mu 14.080
_exptl_absorpt_correction_T_max 0.7455
_exptl_absorpt_correction_T_min 0.6152
_exptl_absorpt_correction_type multi-scan
_exptl_crystal_colour black
_exptl_crystal_density_diffrn 4.797
_exptl_crystal_description block
_exptl_crystal_F_000 187
_exptl_crystal_size_max 0.080
_exptl_crystal_size_mid 0.070
_exptl_crystal_size_min 0.050
_refine_diff_density_max 1.824
_refine_diff_density_min -1.546
_refine_diff_density_rms 0.238
_refine_ls_abs_structure_details
; 
 Refined as an inversion twin. 
;
_refine_ls_abs_structure_Flack 0.1(7)
_refine_ls_extinction_coef 0.12(2)
_refine_ls_extinction_expression Fc^*^=kFc[1+0.001xFc^2^\l^3^/sin(2\q)]^-1/4^
_refine_ls_extinction_method 'SHELXL-2018/3 (Sheldrick 2018)'
_refine_ls_goodness_of_fit_ref 1.340
_refine_ls_matrix_type full
_refine_ls_number_parameters 14
_refine_ls_number_reflns 153
_refine_ls_number_restraints 2
_refine_ls_restrained_S_all 1.330
_refine_ls_R_factor_all 0.0350
_refine_ls_R_factor_gt 0.0319
_refine_ls_shift/su_max 0.000
_refine_ls_shift/su_mean 0.000
_refine_ls_structure_factor_coef Fsqd
_refine_ls_weighting_details 'w=1/[\s^2^(Fo^2^)+(0.0193P)^2^+3.0001P] where P=(Fo^2^+2Fc^2^)/3'
_refine_ls_weighting_scheme calc
_refine_ls_wR_factor_gt 0.0746
_refine_ls_wR_factor_ref 0.0785
_reflns_Friedel_coverage 0.843
_reflns_Friedel_fraction_full 1.000
_reflns_Friedel_fraction_max 0.986
_reflns_number_gt 147
_reflns_number_total 153
_reflns_threshold_expression 'I > 2\s(I)'
_cod_data_source_file cm1c03527_si_002.cif
_cod_data_source_block s
_cod_original_cell_volume 147.20(5)
_cod_database_code 4004058
_shelx_shelxl_version_number 2018/3
_shelx_space_group_comment
; 
The symmetry employed for this shelxl refinement is uniquely defined 
by the following loop, which should always be used as a source of 
symmetry information in preference to the above space-group names. 
They are only intended as comments. 
;
_shelx_estimated_absorpt_t_min 0.399
_shelx_estimated_absorpt_t_max 0.540

loop_
_space_group_symop_operation_xyz
'x, y, z'
'-y, x-y, z'
'-x+y, -x, z'
'-x, -y, z+1/2'
'y, -x+y, z+1/2'
'x-y, x, z+1/2'
'-y, -x, z'
'-x+y, y, z'
'x, x-y, z'
'y, x, z+1/2'
'x-y, -y, z+1/2'
'-x, -x+y, z+1/2'

loop_
_atom_site_label
_atom_site_type_symbol
_atom_site_fract_x
_atom_site_fract_y
_atom_site_fract_z
_atom_site_U_iso_or_equiv
_atom_site_adp_type
_atom_site_occupancy
_atom_site_site_symmetry_order
_atom_site_calc_flag
_atom_site_refinement_flags_posn
_atom_site_refinement_flags_adp
_atom_site_refinement_flags_occupancy
_atom_site_disorder_assembly
_atom_site_disorder_group
Ca Ca 0.000000 0.000000 -0.0002(11) 0.063(3) Uani 1 6 d S T P . .
Mn Mn 0.666667 0.333333 0.1631(10) 0.034(3) Uani 0.355(13) 6 d S T P . .
Ag Ag 0.666667 0.333333 0.1631(10) 0.034(3) Uani 0.29(3) 6 d S T P . .
Sb Sb 0.333333 0.666667 0.25381(2) 0.0262(10) Uani 1 6 d S T P . .

loop_
_atom_site_aniso_label
_atom_site_aniso_U_11
_atom_site_aniso_U_22
_atom_site_aniso_U_33
_atom_site_aniso_U_23
_atom_site_aniso_U_13
_atom_site_aniso_U_12
Ca 0.088(4) 0.088(4) 0.012(3) 0.000 0.000 0.044(2)
Mn 0.018(3) 0.018(3) 0.068(5) 0.000 0.000 0.0088(14)
Ag 0.018(3) 0.018(3) 0.068(5) 0.000 0.000 0.0088(14)
Sb 0.0194(10) 0.0194(10) 0.0400(13) 0.000 0.000 0.0097(5)

loop_
_atom_type_symbol
_atom_type_description
_atom_type_scat_dispersion_real
_atom_type_scat_dispersion_imag
_atom_type_scat_source
Ca Ca 0.2262 0.3064 'International Tables Vol C Tables 4.2.6.8 and 6.1.1.4'
Mn Mn 0.3368 0.7283 'International Tables Vol C Tables 4.2.6.8 and 6.1.1.4'
Ag Ag -0.8971 1.1015 'International Tables Vol C Tables 4.2.6.8 and 6.1.1.4'
Sb Sb -0.5866 1.5461 'International Tables Vol C Tables 4.2.6.8 and 6.1.1.4'

loop_
_geom_angle_atom_site_label_1
_geom_angle_atom_site_label_2
_geom_angle_atom_site_label_3
_geom_angle
_geom_angle_site_symmetry_1
_geom_angle_site_symmetry_3
_geom_angle_publ_flag
Mn Ca Mn 103.4(3) 1_455 . ?
Mn Ca Mn 103.4(3) 1_455 1_445 ?
Mn Ca Mn 103.4(3) . 1_445 ?
Mn Ca Sb 60.22(15) 1_455 4_564 ?
Mn Ca Sb 127.89(9) . 4_564 ?
Mn Ca Sb 127.89(9) 1_445 4_564 ?
Mn Ca Sb 127.89(9) 1_455 4_554 ?
Mn Ca Sb 127.89(9) . 4_554 ?
Mn Ca Sb 60.22(15) 1_445 4_554 ?
Sb Ca Sb 90.15(17) 4_564 4_554 ?
Mn Ca Sb 127.89(9) 1_455 4_664 ?
Mn Ca Sb 60.22(15) . 4_664 ?
Mn Ca Sb 127.89(9) 1_445 4_664 ?
Sb Ca Sb 90.15(17) 4_564 4_664 ?
Sb Ca Sb 90.15(17) 4_554 4_664 ?
Mn Ca Sb 118.9(3) 1_455 1_545 ?
Mn Ca Sb 52.02(11) . 1_545 ?
Mn Ca Sb 52.02(11) 1_445 1_545 ?
Sb Ca Sb 179.1(2) 4_564 1_545 ?
Sb Ca Sb 90.464(10) 4_554 1_545 ?
Sb Ca Sb 90.464(10) 4_664 1_545 ?
Mn Ca Sb 52.02(11) 1_455 1_445 ?
Mn Ca Sb 118.9(3) . 1_445 ?
Mn Ca Sb 52.02(11) 1_445 1_445 ?
Sb Ca Sb 90.464(10) 4_564 1_445 ?
Sb Ca Sb 90.464(10) 4_554 1_445 ?
Sb Ca Sb 179.1(2) 4_664 1_445 ?
Sb Ca Sb 88.92(17) 1_545 1_445 ?
Mn Ca Sb 52.02(11) 1_455 . ?
Mn Ca Sb 52.02(11) . . ?
Mn Ca Sb 118.9(3) 1_445 . ?
Sb Ca Sb 90.464(11) 4_564 . ?
Sb Ca Sb 179.1(2) 4_554 . ?
Sb Ca Sb 90.464(10) 4_664 . ?
Sb Ca Sb 88.92(17) 1_545 . ?
Sb Ca Sb 88.92(17) 1_445 . ?
Mn Ca Mn 161.1(4) 1_455 4_654 ?
Mn Ca Mn 88.16(9) . 4_654 ?
Mn Ca Mn 88.16(9) 1_445 4_654 ?
Sb Ca Mn 100.9(2) 4_564 4_654 ?
Sb Ca Mn 46.05(8) 4_554 4_654 ?
Sb Ca Mn 46.05(8) 4_664 4_654 ?
Sb Ca Mn 79.98(9) 1_545 4_654 ?
Sb Ca Mn 134.37(4) 1_445 4_654 ?
Sb Ca Mn 134.37(4) . 4_654 ?
Mn Ca Mn 88.16(9) 1_455 4_554 ?
Mn Ca Mn 161.1(4) . 4_554 ?
Mn Ca Mn 88.16(9) 1_445 4_554 ?
Sb Ca Mn 46.05(8) 4_564 4_554 ?
Sb Ca Mn 46.06(8) 4_554 4_554 ?
Sb Ca Mn 100.9(2) 4_664 4_554 ?
Sb Ca Mn 134.37(4) 1_545 4_554 ?
Sb Ca Mn 79.98(9) 1_445 4_554 ?
Sb Ca Mn 134.37(4) . 4_554 ?
Mn Ca Mn 77.1(2) 4_654 4_554 ?
Sb Mn Sb 113.91(13) 1_655 1_545 ?
Sb Mn Sb 113.90(13) 1_655 . ?
Sb Mn Sb 113.90(13) 1_545 . ?
Sb Mn Ca 70.61(7) 1_655 1_655 ?
Sb Mn Ca 70.61(7) 1_545 1_655 ?
Sb Mn Ca 169.5(4) . 1_655 ?
Sb Mn Ca 169.5(4) 1_655 . ?
Sb Mn Ca 70.61(7) 1_545 . ?
Sb Mn Ca 70.61(7) . . ?
Ca Mn Ca 103.4(3) 1_655 . ?
Sb Mn Ca 70.61(7) 1_655 1_665 ?
Sb Mn Ca 169.5(4) 1_545 1_665 ?
Sb Mn Ca 70.61(7) . 1_665 ?
Ca Mn Ca 103.4(3) 1_655 1_665 ?
Ca Mn Ca 103.4(3) . 1_665 ?
Sb Mn Sb 104.56(16) 1_655 4_664 ?
Sb Mn Sb 104.56(16) 1_545 4_664 ?
Sb Mn Sb 104.56(16) . 4_664 ?
Ca Mn Sb 64.9(2) 1_655 4_664 ?
Ca Mn Sb 64.9(2) . 4_664 ?
Ca Mn Sb 64.9(2) 1_665 4_664 ?
Sb Mn Ca 58.48(9) 1_655 4_655 ?
Sb Mn Ca 58.48(9) 1_545 4_655 ?
Sb Mn Ca 121.5(3) . 4_655 ?
Ca Mn Ca 69.01(8) 1_655 4_655 ?
Ca Mn Ca 128.32(14) . 4_655 ?
Ca Mn Ca 128.32(14) 1_665 4_655 ?
Sb Mn Ca 133.95(14) 4_664 4_655 ?
Sb Mn Ca 58.48(9) 1_655 4_665 ?
Sb Mn Ca 121.5(3) 1_545 4_665 ?
Sb Mn Ca 58.48(9) . 4_665 ?
Ca Mn Ca 128.32(14) 1_655 4_665 ?
Ca Mn Ca 128.32(14) . 4_665 ?
Ca Mn Ca 69.01(8) 1_665 4_665 ?
Sb Mn Ca 133.95(14) 4_664 4_665 ?
Ca Mn Ca 77.1(2) 4_655 4_665 ?
Sb Mn Ca 121.5(3) 1_655 4 ?
Sb Mn Ca 58.48(9) 1_545 4 ?
Sb Mn Ca 58.48(9) . 4 ?
Ca Mn Ca 128.32(14) 1_655 4 ?
Ca Mn Ca 69.01(8) . 4 ?
Ca Mn Ca 128.32(14) 1_665 4 ?
Sb Mn Ca 133.95(14) 4_664 4 ?
Ca Mn Ca 77.1(2) 4_655 4 ?
Ca Mn Ca 77.1(2) 4_665 4 ?
Mn Sb Mn 113.91(13) 1_455 1_565 ?
Mn Sb Mn 113.90(13) 1_455 . ?
Mn Sb Mn 113.90(13) 1_565 . ?
Mn Sb Mn 104.56(16) 1_455 4_665 ?
Mn Sb Mn 104.56(16) 1_565 4_665 ?
Mn Sb Mn 104.56(16) . 4_665 ?
Mn Sb Ca 75.47(14) 1_455 4_565 ?
Mn Sb Ca 75.47(14) 1_565 4_565 ?
Mn Sb Ca 159.40(18) . 4_565 ?
Mn Sb Ca 54.84(12) 4_665 4_565 ?
Mn Sb Ca 159.40(18) 1_455 4_665 ?
Mn Sb Ca 75.47(14) 1_565 4_665 ?
Mn Sb Ca 75.47(14) . 4_665 ?
Mn Sb Ca 54.84(12) 4_665 4_665 ?
Ca Sb Ca 90.15(17) 4_565 4_665 ?
Mn Sb Ca 75.47(14) 1_455 4 ?
Mn Sb Ca 159.40(18) 1_565 4 ?
Mn Sb Ca 75.47(14) . 4 ?
Mn Sb Ca 54.84(12) 4_665 4 ?
Ca Sb Ca 90.15(17) 4_565 4 ?
Ca Sb Ca 90.15(17) 4_665 4 ?
Mn Sb Ca 57.37(9) 1_455 1_565 ?
Mn Sb Ca 57.37(9) 1_565 1_565 ?
Mn Sb Ca 129.42(18) . 1_565 ?
Mn Sb Ca 126.03(12) 4_665 1_565 ?
Ca Sb Ca 71.185(15) 4_565 1_565 ?
Ca Sb Ca 132.012(7) 4_665 1_565 ?
Ca Sb Ca 132.012(6) 4 1_565 ?
Mn Sb Ca 57.37(9) 1_455 . ?
Mn Sb Ca 129.42(18) 1_565 . ?
Mn Sb Ca 57.37(9) . . ?
Mn Sb Ca 126.03(12) 4_665 . ?
Ca Sb Ca 132.012(6) 4_565 . ?
Ca Sb Ca 132.012(6) 4_665 . ?
Ca Sb Ca 71.185(15) 4 . ?
Ca Sb Ca 88.92(17) 1_565 . ?
Mn Sb Ca 129.42(18) 1_455 1_665 ?
Mn Sb Ca 57.37(9) 1_565 1_665 ?
Mn Sb Ca 57.37(9) . 1_665 ?
Mn Sb Ca 126.03(12) 4_665 1_665 ?
Ca Sb Ca 132.012(7) 4_565 1_665 ?
Ca Sb Ca 71.185(15) 4_665 1_665 ?
Ca Sb Ca 132.012(7) 4 1_665 ?
Ca Sb Ca 88.92(17) 1_565 1_665 ?
Ca Sb Ca 88.92(17) . 1_665 ?

loop_
_geom_bond_atom_site_label_1
_geom_bond_atom_site_label_2
_geom_bond_distance
_geom_bond_site_symmetry_2
_geom_bond_publ_flag
Ca Mn 2.986(5) 1_455 ?
Ca Mn 2.986(5) . ?
Ca Mn 2.986(5) 1_445 ?
Ca Sb 3.308(5) 4_564 ?
Ca Sb 3.308(5) 4_554 ?
Ca Sb 3.308(5) 4_664 ?
Ca Sb 3.344(5) 1_545 ?
Ca Sb 3.344(5) 1_445 ?
Ca Sb 3.344(5) . ?
Ca Mn 3.757(9) 4_654 ?
Ca Mn 3.757(9) 4_554 ?
Mn Sb 2.794(2) 1_655 ?
Mn Sb 2.794(2) 1_545 ?
Mn Sb 2.795(2) . ?
Mn Sb 3.170(8) 4_664 ?
